data_8104309
loop_
_publ_author_name
'Herbstein, F.H.'
'Kapon, M.'
'Reisner, G.M.'

_publ_section_title
;
 Crystal chemistry of thiourea complexes of lead(II) salts. Crystal
 structure of mono(thiourea)lead(II) bromide (form I) Pb Br2 (S C (N H2)2
 and of bis(thiourea)lead(II) bromide (form II) Pb Br2 (S C (N H2)2)2
;
_journal_name_full 'Zeitschrift fuer Kristallographie (149,1979-)'
_journal_page_first 25
_journal_page_last 38
_journal_volume 187
_journal_year 1989
_chemical_formula_sum 'C H4 Br2 N2 Pb S'
_chemical_name_systematic 'Pb Br2 (S C (N H2)2)'
_space_group_IT_number 4
_symmetry_space_group_name_Hall 'P 2yb'
_symmetry_space_group_name_H-M 'P 1 21 1'
_cell_angle_alpha 90
_cell_angle_beta 110.71
_cell_angle_gamma 90
_cell_formula_units_Z 2
_cell_length_a 6.026
_cell_length_b 15.369
_cell_length_c 4.259
_cell_volume 368.953
_citation_journal_id_ASTM ZEKRDZ
_cod_data_source_file Herbstein_ZEKRDZ_1989_1197.cif
_cod_data_source_block C1H4Br2N2Pb1S1
_cod_original_cell_volume 368.9534
_cod_original_formula_sum 'C1 H4 Br2 N2 Pb1 S1'
_cod_database_code 8104309

loop_
_symmetry_equiv_pos_as_xyz
x,y,z
-x,y+1/2,-z

loop_
_atom_site_label
_atom_site_type_symbol
_atom_site_fract_x
_atom_site_fract_y
_atom_site_fract_z
_atom_site_occupancy
_atom_site_U_iso_or_equiv
N1 N-3 0.533 -0.181 0.841 1 0.0
Pb1 Pb+2 0.0792 0 0.2085 1 0.0
Br1 Br-1 0.0897 0.1413 0.7297 1 0.0
S1 S-2 0.1244 -0.139 0.749 1 0.0
C1 C+4 0.342 -0.194 0.892 1 0.0
Br2 Br-1 0.5782 -0.0063 0.4485 1 0.0
N2 N-3 0.332 -0.271 0.087 1 0.0
